data_1567073
loop_
_publ_author_name
'Lu, Zhou'
'Liao, Yudan'
'Fan, Weigang'
'Dai, Shengyu'

_publ_section_title
;
 Efficient suppression of the chain transfer reaction in ethylene
 coordination polymerization with dibenzosuberyl substituents
;
_journal_issue 28
_journal_name_full 'Polymer Chemistry'
_journal_page_first 4090
_journal_page_last 4099
_journal_paper_doi 10.1039/D2PY00282E
_journal_volume 13
_journal_year 2022
_chemical_formula_sum 'C48 H45 Cl N2 Pd'
_chemical_formula_weight 791.71
_space_group_IT_number 19
_space_group_name_Hall 'P 2ac 2ab'
_space_group_name_H-M_alt 'P 21 21 21'
_symmetry_cell_setting orthorhombic
_symmetry_space_group_name_H-M 'P 21 21 21'
_atom_sites_solution_hydrogens geom
_atom_sites_solution_primary direct
_atom_sites_solution_secondary difmap
_audit_creation_method SHELXL-97
_audit_update_record
;
2022-02-27 deposited with the CCDC.	2022-06-06 downloaded from the CCDC.
;
_cell_angle_alpha 90.00
_cell_angle_beta 90.00
_cell_angle_gamma 90.00
_cell_formula_units_Z 4
_cell_length_a 11.1910(13)
_cell_length_b 18.5238(19)
_cell_length_c 21.495(2)
_cell_measurement_reflns_used 5458
_cell_measurement_temperature 298(2)
_cell_measurement_theta_max 27.569
_cell_measurement_theta_min 2.191
_cell_volume 4455.9(8)
_computing_cell_refinement 'Bruker SMART'
_computing_data_collection 'Bruker SMART'
_computing_data_reduction 'Bruker SAINT'
_computing_molecular_graphics 'Bruker SHELXTL'
_computing_publication_material 'Bruker SHELXTL'
_computing_structure_refinement 'SHELXL-97 (Sheldrick, 1997)'
_computing_structure_solution 'SHELXS-97 (Sheldrick, 1990)'
_diffrn_ambient_temperature 298(2)
_diffrn_measured_fraction_theta_full 0.995
_diffrn_measured_fraction_theta_max 0.995
_diffrn_measurement_device_type 'CCD area detector'
_diffrn_measurement_method 'phi and omega scans'
_diffrn_radiation_monochromator graphite
_diffrn_radiation_source 'fine-focus sealed tube'
_diffrn_radiation_type MoK\a
_diffrn_radiation_wavelength 0.71073
_diffrn_reflns_av_R_equivalents 0.0708
_diffrn_reflns_av_sigmaI/netI 0.1027
_diffrn_reflns_limit_h_max 12
_diffrn_reflns_limit_h_min -13
_diffrn_reflns_limit_k_max 20
_diffrn_reflns_limit_k_min -22
_diffrn_reflns_limit_l_max 20
_diffrn_reflns_limit_l_min -25
_diffrn_reflns_number 18177
_diffrn_reflns_theta_full 25.01
_diffrn_reflns_theta_max 25.01
_diffrn_reflns_theta_min 2.05
_exptl_absorpt_coefficient_mu 0.508
_exptl_absorpt_correction_T_max 0.9186
_exptl_absorpt_correction_T_min 0.8227
_exptl_absorpt_correction_type multi-scan
_exptl_absorpt_process_details sadabs
_exptl_crystal_density_diffrn 1.180
_exptl_crystal_density_meas 1.176
_exptl_crystal_density_method 'not measured'
_exptl_crystal_description block
_exptl_crystal_F_000 1640
_exptl_crystal_size_max 0.40
_exptl_crystal_size_mid 0.23
_exptl_crystal_size_min 0.17
_platon_squeeze_details
;
;
_refine_diff_density_max 0.942
_refine_diff_density_min -0.880
_refine_diff_density_rms 0.087
_refine_ls_abs_structure_details 'Flack H D (1983), Acta Cryst. A39, 876-881'
_refine_ls_abs_structure_Flack 0.08(4)
_refine_ls_extinction_method none
_refine_ls_goodness_of_fit_ref 1.054
_refine_ls_hydrogen_treatment mixed
_refine_ls_matrix_type full
_refine_ls_number_parameters 476
_refine_ls_number_reflns 7782
_refine_ls_number_restraints 0
_refine_ls_restrained_S_all 1.054
_refine_ls_R_factor_all 0.0906
_refine_ls_R_factor_gt 0.0580
_refine_ls_shift/su_max 0.001
_refine_ls_shift/su_mean 0.000
_refine_ls_structure_factor_coef Fsqd
_refine_ls_weighting_details 'calc w=1/[\s^2^(Fo^2^)+(0.0562P)^2^+0.0000P] where P=(Fo^2^+2Fc^2^)/3'
_refine_ls_weighting_scheme calc
_refine_ls_wR_factor_gt 0.1261
_refine_ls_wR_factor_ref 0.1404
_reflns_number_gt 5387
_reflns_number_total 7782
_reflns_threshold_expression >2sigma(I)
_cod_data_source_file d2py00282e2.cif
_cod_data_source_block 210402f
_cod_depositor_comments
;
The following automatic conversions were performed:

data item '_symmetry_cell_setting' value 'Orthorhombic' was changed
to 'orthorhombic' in accordance with the
/home/data/users/saulius/crontab/automatic-downloads/rss-feeds/RSC/lib/dictionaries/cif_core.dic
dictionary named 'cif_core.dic' version 2.4.2 last updated on
2011-04-26.

Automatic conversion script
Id: cif_fix_values 7556 2019-12-06 15:28:31Z antanas 

 Adding full bibliography for 1567073.cif.
;
_cod_original_sg_symbol_H-M P2(1)2(1)2(1)
_cod_database_code 1567073

loop_
_symmetry_equiv_pos_as_xyz
'x, y, z'
'-x+1/2, -y, z+1/2'
'-x, y+1/2, -z+1/2'
'x+1/2, -y+1/2, -z'

loop_
_atom_site_label
_atom_site_type_symbol
_atom_site_fract_x
_atom_site_fract_y
_atom_site_fract_z
_atom_site_U_iso_or_equiv
_atom_site_adp_type
_atom_site_occupancy
_atom_site_symmetry_multiplicity
_atom_site_calc_flag
_atom_site_refinement_flags
_atom_site_disorder_assembly
_atom_site_disorder_group
Pd1 Pd 0.43382(5) 0.60435(3) 0.64153(2) 0.04232(15) Uani 1 1 d . . .
Cl1 Cl 0.5494(4) 0.5113(3) 0.6150(2) 0.0539(9) Uani 0.588(5) 1 d P A 1
Cl1' Cl 0.5820(5) 0.6341(3) 0.7095(3) 0.0539(9) Uani 0.412(5) 1 d P A 2
N1 N 0.2976(5) 0.5869(2) 0.5776(2) 0.0358(12) Uani 1 1 d . A .
N2 N 0.3247(5) 0.6915(3) 0.6569(2) 0.0490(15) Uani 1 1 d . A .
C1 C 0.1056(6) 0.6335(4) 0.5371(3) 0.059(2) Uani 1 1 d . A .
H1A H 0.1084 0.5918 0.5107 0.088 Uiso 1 1 calc R . .
H1B H 0.1043 0.6763 0.5119 0.088 Uiso 1 1 calc R . .
H1C H 0.0349 0.6317 0.5623 0.088 Uiso 1 1 calc R . .
C2 C 0.2137(6) 0.6346(3) 0.5782(3) 0.0404(16) Uani 1 1 d . . .
C3 C 0.2291(7) 0.6942(3) 0.6234(3) 0.0454(17) Uani 1 1 d . A .
C4 C 0.1351(7) 0.7519(4) 0.6258(4) 0.067(2) Uani 1 1 d . . .
H4A H 0.1591 0.7887 0.6546 0.100 Uiso 1 1 calc R A .
H4B H 0.0608 0.7311 0.6391 0.100 Uiso 1 1 calc R . .
H4C H 0.1254 0.7726 0.5852 0.100 Uiso 1 1 calc R . .
C5 C 0.2897(6) 0.5263(3) 0.5373(2) 0.0378(15) Uani 1 1 d . . .
C6 C 0.3475(7) 0.5306(4) 0.4794(3) 0.0431(17) Uani 1 1 d . A .
C7 C 0.3403(8) 0.4700(4) 0.4417(3) 0.066(2) Uani 1 1 d . . .
H7 H 0.3770 0.4715 0.4029 0.079 Uiso 1 1 calc R A .
C8 C 0.2820(9) 0.4080(4) 0.4587(3) 0.077(3) Uani 1 1 d . A .
C9 C 0.2338(7) 0.4043(4) 0.5182(3) 0.056(2) Uani 1 1 d . . .
H9 H 0.1992 0.3613 0.5316 0.067 Uiso 1 1 calc R A .
C10 C 0.2360(6) 0.4627(3) 0.5579(3) 0.0398(16) Uani 1 1 d . A .
C11 C 0.2782(13) 0.3442(5) 0.4171(4) 0.126(5) Uani 1 1 d . . .
H11A H 0.2485 0.3584 0.3771 0.189 Uiso 1 1 calc R A .
H11B H 0.2266 0.3082 0.4347 0.189 Uiso 1 1 calc R . .
H11C H 0.3573 0.3247 0.4127 0.189 Uiso 1 1 calc R . .
C12 C 0.4243(7) 0.5957(3) 0.4627(2) 0.0477(16) Uani 1 1 d . . .
H12 H 0.4744 0.6041 0.4994 0.057 Uiso 1 1 calc R A .
C13 C 0.3576(7) 0.6676(4) 0.4523(3) 0.0477(18) Uani 1 1 d . A .
C14 C 0.2814(9) 0.6781(5) 0.4028(3) 0.071(2) Uani 1 1 d . . .
C15 C 0.2226(9) 0.7449(6) 0.3951(5) 0.085(3) Uani 1 1 d . A .
H15 H 0.1708 0.7524 0.3619 0.102 Uiso 1 1 calc R . .
C16 C 0.2433(11) 0.7979(6) 0.4373(6) 0.100(4) Uani 1 1 d . . .
H16 H 0.2055 0.8422 0.4320 0.120 Uiso 1 1 calc R A .
C17 C 0.3163(9) 0.7891(5) 0.4867(4) 0.067(2) Uani 1 1 d . A .
H17 H 0.3261 0.8259 0.5156 0.081 Uiso 1 1 calc R . .
C18 C 0.3764(7) 0.7241(4) 0.4932(4) 0.0549(19) Uani 1 1 d . . .
H18 H 0.4304 0.7184 0.5258 0.066 Uiso 1 1 calc R A .
C19 C 0.5091(8) 0.5778(4) 0.4124(4) 0.055(2) Uani 1 1 d . A .
C20 C 0.4909(9) 0.5823(4) 0.3483(4) 0.069(2) Uani 1 1 d . . .
C21 C 0.5752(14) 0.5613(6) 0.3059(5) 0.104(4) Uani 1 1 d . A .
H21 H 0.5612 0.5646 0.2633 0.124 Uiso 1 1 calc R . .
C22 C 0.6801(15) 0.5355(7) 0.3286(7) 0.120(5) Uani 1 1 d . . .
H22 H 0.7374 0.5208 0.3000 0.144 Uiso 1 1 calc R A .
C23 C 0.7086(12) 0.5292(7) 0.3915(7) 0.124(4) Uani 1 1 d . A .
H23 H 0.7815 0.5112 0.4052 0.149 Uiso 1 1 calc R . .
C24 C 0.6176(9) 0.5525(5) 0.4328(5) 0.083(3) Uani 1 1 d . . .
H24 H 0.6321 0.5506 0.4753 0.100 Uiso 1 1 calc R A .
C25 C 0.2647(10) 0.6187(6) 0.3557(4) 0.097(3) Uani 1 1 d . A .
H25A H 0.2003 0.6315 0.3276 0.116 Uiso 1 1 calc R . .
H25B H 0.2426 0.5745 0.3769 0.116 Uiso 1 1 calc R . .
C26 C 0.3788(12) 0.6062(7) 0.3185(4) 0.108(4) Uani 1 1 d . A .
H26A H 0.3599 0.5710 0.2866 0.129 Uiso 1 1 calc R . .
H26B H 0.3965 0.6511 0.2971 0.129 Uiso 1 1 calc R . .
C27 C 0.1956(7) 0.4570(3) 0.6270(3) 0.0420(16) Uani 1 1 d . . .
H27 H 0.2637 0.4757 0.6507 0.050 Uiso 1 1 calc R A .
C28 C 0.0931(6) 0.5021(4) 0.6478(3) 0.0465(17) Uani 1 1 d . A .
C29 C -0.0214(7) 0.4934(5) 0.6251(3) 0.054(2) Uani 1 1 d . . .
C30 C -0.1107(8) 0.5378(6) 0.6472(5) 0.091(3) Uani 1 1 d . A .
H30 H -0.1879 0.5313 0.6323 0.109 Uiso 1 1 calc R . .
C31 C -0.0914(8) 0.5897(6) 0.6891(5) 0.085(3) Uani 1 1 d . . .
H31 H -0.1539 0.6194 0.7018 0.102 Uiso 1 1 calc R A .
C32 C 0.0187(8) 0.5989(5) 0.7131(4) 0.076(2) Uani 1 1 d . A .
H32 H 0.0327 0.6343 0.7429 0.091 Uiso 1 1 calc R . .
C33 C 0.1103(7) 0.5553(4) 0.6929(3) 0.057(2) Uani 1 1 d . . .
H33 H 0.1861 0.5614 0.7098 0.068 Uiso 1 1 calc R A .
C34 C 0.1856(6) 0.3778(3) 0.6477(3) 0.0427(16) Uani 1 1 d . A .
C35 C 0.0835(8) 0.3358(4) 0.6423(4) 0.069(2) Uani 1 1 d . . .
C36 C 0.0860(11) 0.2663(5) 0.6642(4) 0.085(3) Uani 1 1 d . A .
H36 H 0.0174 0.2380 0.6619 0.102 Uiso 1 1 calc R . .
C37 C 0.1881(15) 0.2378(6) 0.6894(5) 0.108(4) Uani 1 1 d . . .
H37 H 0.1876 0.1911 0.7053 0.130 Uiso 1 1 calc R A .
C38 C 0.2880(12) 0.2767(6) 0.6913(4) 0.097(3) Uani 1 1 d . A .
H38 H 0.3592 0.2565 0.7052 0.117 Uiso 1 1 calc R . .
C39 C 0.2837(8) 0.3465(4) 0.6723(3) 0.064(2) Uani 1 1 d . . .
H39 H 0.3524 0.3744 0.6765 0.077 Uiso 1 1 calc R A .
C40 C -0.0491(8) 0.4323(5) 0.5836(4) 0.081(3) Uani 1 1 d . A .
H40A H 0.0031 0.4346 0.5476 0.097 Uiso 1 1 calc R . .
H40B H -0.1307 0.4372 0.5690 0.097 Uiso 1 1 calc R . .
C41 C -0.0348(9) 0.3587(6) 0.6145(4) 0.087(3) Uani 1 1 d . A .
H41A H -0.0940 0.3558 0.6473 0.105 Uiso 1 1 calc R . .
H41B H -0.0563 0.3226 0.5837 0.105 Uiso 1 1 calc R . .
C42 C 0.3472(7) 0.7479(4) 0.6993(3) 0.0533(19) Uani 1 1 d . . .
C43 C 0.4097(8) 0.8078(4) 0.6813(4) 0.073(2) Uani 1 1 d . A .
H43 H 0.4382 0.8126 0.6409 0.087 Uiso 1 1 calc R . .
C44 C 0.4286(12) 0.8600(5) 0.7243(6) 0.103(3) Uani 1 1 d . . .
H44 H 0.4701 0.9010 0.7118 0.124 Uiso 1 1 calc R A .
C45 C 0.3925(12) 0.8569(7) 0.7823(7) 0.125(6) Uani 1 1 d . A .
H45 H 0.4068 0.8950 0.8095 0.150 Uiso 1 1 calc R . .
C46 C 0.3332(12) 0.7962(9) 0.8018(5) 0.124(5) Uani 1 1 d . . .
H46 H 0.3083 0.7918 0.8429 0.149 Uiso 1 1 calc R A .
C47 C 0.3111(9) 0.7418(5) 0.7595(4) 0.087(3) Uani 1 1 d . A .
H47 H 0.2710 0.7005 0.7723 0.105 Uiso 1 1 calc R . .
C48 C 0.5509(16) 0.6185(10) 0.7163(9) 0.0539(9) Uani 0.588(5) 1 d P A 1
H48A H 0.5452 0.6672 0.7312 0.081 Uiso 0.588(5) 1 calc PR A 1
H48B H 0.6313 0.6091 0.7028 0.081 Uiso 0.588(5) 1 calc PR A 1
H48C H 0.5302 0.5856 0.7491 0.081 Uiso 0.588(5) 1 calc PR A 1
C48' C 0.518(3) 0.5019(19) 0.6115(16) 0.0539(9) Uani 0.412(5) 1 d P A 2
H48D H 0.4646 0.4764 0.5843 0.081 Uiso 0.412(5) 1 calc PR A 2
H48E H 0.5349 0.4727 0.6473 0.081 Uiso 0.412(5) 1 calc PR A 2
H48F H 0.5911 0.5122 0.5898 0.081 Uiso 0.412(5) 1 calc PR A 2

loop_
_atom_site_aniso_label
_atom_site_aniso_U_11
_atom_site_aniso_U_22
_atom_site_aniso_U_33
_atom_site_aniso_U_23
_atom_site_aniso_U_13
_atom_site_aniso_U_12
Pd1 0.0400(3) 0.0439(3) 0.0431(2) 0.0005(2) -0.0055(2) 0.0000(3)
Cl1 0.041(3) 0.052(2) 0.0680(14) -0.0059(12) -0.0152(16) 0.0007(17)
Cl1' 0.041(3) 0.052(2) 0.0680(14) -0.0059(12) -0.0152(16) 0.0007(17)
N1 0.049(3) 0.029(3) 0.030(2) 0.003(2) 0.009(2) 0.003(3)
N2 0.045(4) 0.066(4) 0.036(3) -0.002(3) -0.006(2) -0.013(3)
C1 0.045(5) 0.068(5) 0.064(4) 0.002(4) -0.018(3) 0.001(4)
C2 0.049(4) 0.041(4) 0.031(3) 0.005(3) 0.003(3) 0.001(3)
C3 0.064(5) 0.028(4) 0.045(4) 0.002(3) -0.001(3) 0.000(3)
C4 0.065(5) 0.059(5) 0.077(6) -0.004(4) -0.007(4) 0.029(4)
C5 0.049(4) 0.037(4) 0.027(3) -0.003(3) 0.005(3) -0.003(3)
C6 0.063(5) 0.042(4) 0.025(3) 0.006(3) 0.004(3) -0.008(3)
C7 0.097(7) 0.061(5) 0.040(4) -0.013(4) 0.021(4) -0.013(5)
C8 0.130(8) 0.044(5) 0.056(4) -0.014(4) 0.022(5) -0.038(5)
C9 0.077(5) 0.038(4) 0.052(4) -0.015(4) 0.010(4) -0.029(4)
C10 0.044(4) 0.038(4) 0.037(3) 0.011(3) 0.000(3) -0.008(3)
C11 0.231(15) 0.060(6) 0.087(7) -0.030(5) 0.045(8) -0.059(8)
C12 0.063(4) 0.044(4) 0.037(3) -0.002(3) 0.002(3) -0.015(5)
C13 0.067(5) 0.043(4) 0.034(4) 0.007(3) 0.002(3) -0.016(4)
C14 0.093(7) 0.071(6) 0.048(5) 0.020(4) -0.009(4) -0.022(5)
C15 0.076(7) 0.095(8) 0.083(6) 0.043(6) -0.013(5) 0.007(6)
C16 0.125(10) 0.069(7) 0.107(8) 0.037(7) 0.039(8) 0.011(7)
C17 0.086(7) 0.048(6) 0.067(6) 0.012(4) 0.022(5) -0.010(5)
C18 0.054(5) 0.047(5) 0.064(5) 0.001(4) 0.012(4) -0.009(4)
C19 0.062(5) 0.051(5) 0.053(5) -0.001(3) 0.016(4) -0.013(4)
C20 0.094(6) 0.052(5) 0.060(6) -0.008(4) 0.030(5) -0.023(4)
C21 0.117(10) 0.114(9) 0.079(7) -0.021(6) 0.040(8) -0.049(9)
C22 0.138(13) 0.123(11) 0.100(10) -0.036(8) 0.064(10) -0.050(10)
C23 0.086(9) 0.123(11) 0.163(13) -0.027(9) 0.031(9) 0.001(8)
C24 0.067(6) 0.086(7) 0.097(7) -0.014(6) 0.024(6) 0.002(6)
C25 0.131(9) 0.103(8) 0.057(5) 0.004(6) -0.016(6) -0.015(7)
C26 0.179(12) 0.084(7) 0.060(5) -0.012(6) -0.014(7) -0.017(9)
C27 0.050(4) 0.037(4) 0.040(4) 0.003(3) 0.004(3) -0.007(3)
C28 0.046(5) 0.050(4) 0.044(4) 0.001(3) 0.005(3) 0.001(3)
C29 0.044(5) 0.068(5) 0.050(5) 0.007(4) -0.005(3) -0.001(4)
C30 0.052(5) 0.126(9) 0.096(7) 0.009(7) 0.012(6) 0.007(6)
C31 0.058(7) 0.094(8) 0.102(7) -0.007(6) 0.031(5) 0.016(6)
C32 0.075(6) 0.069(6) 0.083(6) -0.018(5) 0.027(5) 0.002(6)
C33 0.065(6) 0.054(5) 0.052(4) 0.006(4) 0.011(4) -0.008(4)
C34 0.054(4) 0.034(4) 0.040(3) 0.005(3) 0.004(3) -0.013(3)
C35 0.092(7) 0.062(5) 0.052(4) 0.005(4) 0.009(6) -0.020(5)
C36 0.109(9) 0.062(6) 0.083(6) 0.024(5) 0.017(6) -0.026(6)
C37 0.168(13) 0.067(7) 0.090(7) 0.040(6) 0.005(8) -0.018(9)
C38 0.135(11) 0.070(7) 0.087(7) 0.029(6) 0.001(7) 0.018(7)
C39 0.072(6) 0.062(6) 0.058(4) 0.021(4) 0.006(4) 0.010(5)
C40 0.052(6) 0.116(8) 0.075(5) 0.001(5) -0.014(5) -0.025(6)
C41 0.071(7) 0.098(8) 0.093(6) -0.024(6) -0.004(5) -0.034(6)
C42 0.053(5) 0.055(5) 0.052(4) -0.021(4) -0.008(4) 0.003(4)
C43 0.084(7) 0.058(5) 0.076(5) -0.012(4) -0.002(5) -0.026(5)
C44 0.099(8) 0.073(7) 0.138(9) -0.033(7) -0.028(8) -0.020(7)
C45 0.120(11) 0.088(9) 0.168(13) -0.094(10) -0.053(9) 0.023(7)
C46 0.135(11) 0.152(13) 0.086(7) -0.088(8) -0.013(7) 0.022(10)
C47 0.111(8) 0.097(7) 0.055(5) -0.024(5) 0.005(5) -0.028(7)
C48 0.041(3) 0.052(2) 0.0680(14) -0.0059(12) -0.0152(16) 0.0007(17)
C48' 0.041(3) 0.052(2) 0.0680(14) -0.0059(12) -0.0152(16) 0.0007(17)

loop_
_atom_type_symbol
_atom_type_description
_atom_type_scat_dispersion_real
_atom_type_scat_dispersion_imag
_atom_type_scat_source
C C 0.0033 0.0016 'International Tables Vol C Tables 4.2.6.8 and 6.1.1.4'
H H 0.0000 0.0000 'International Tables Vol C Tables 4.2.6.8 and 6.1.1.4'
N N 0.0061 0.0033 'International Tables Vol C Tables 4.2.6.8 and 6.1.1.4'
Cl Cl 0.1484 0.1585 'International Tables Vol C Tables 4.2.6.8 and 6.1.1.4'
Pd Pd -0.9988 1.0072 'International Tables Vol C Tables 4.2.6.8 and 6.1.1.4'

loop_
_geom_angle_atom_site_label_1
_geom_angle_atom_site_label_2
_geom_angle_atom_site_label_3
_geom_angle
_geom_angle_site_symmetry_1
_geom_angle_site_symmetry_3
_geom_angle_publ_flag
N2 Pd1 N1 78.0(2) . . ?
N2 Pd1 C48 98.7(5) . . ?
N1 Pd1 C48 171.2(6) . . ?
N2 Pd1 C48' 167.1(8) . . ?
N1 Pd1 C48' 89.2(8) . . ?
C48 Pd1 C48' 93.7(10) . . ?
N2 Pd1 Cl1 174.47(19) . . ?
N1 Pd1 Cl1 97.85(17) . . ?
C48 Pd1 Cl1 86.0(5) . . ?
C48' Pd1 Cl1 10.3(8) . . ?
N2 Pd1 Cl1' 98.0(2) . . ?
N1 Pd1 Cl1' 174.88(19) . . ?
C48 Pd1 Cl1' 11.5(6) . . ?
C48' Pd1 Cl1' 94.9(8) . . ?
Cl1 Pd1 Cl1' 85.91(18) . . ?
C2 N1 C5 120.2(6) . . ?
C2 N1 Pd1 114.9(4) . . ?
C5 N1 Pd1 124.9(4) . . ?
C3 N2 C42 118.8(6) . . ?
C3 N2 Pd1 115.7(4) . . ?
C42 N2 Pd1 125.5(5) . . ?
C2 C1 H1A 109.5 . . ?
C2 C1 H1B 109.5 . . ?
H1A C1 H1B 109.5 . . ?
C2 C1 H1C 109.5 . . ?
H1A C1 H1C 109.5 . . ?
H1B C1 H1C 109.5 . . ?
N1 C2 C3 115.7(6) . . ?
N1 C2 C1 124.9(6) . . ?
C3 C2 C1 119.4(6) . . ?
N2 C3 C2 115.7(6) . . ?
N2 C3 C4 126.1(6) . . ?
C2 C3 C4 118.2(6) . . ?
C3 C4 H4A 109.5 . . ?
C3 C4 H4B 109.5 . . ?
H4A C4 H4B 109.5 . . ?
C3 C4 H4C 109.5 . . ?
H4A C4 H4C 109.5 . . ?
H4B C4 H4C 109.5 . . ?
C10 C5 C6 121.9(6) . . ?
C10 C5 N1 120.0(5) . . ?
C6 C5 N1 117.9(5) . . ?
C7 C6 C5 116.5(6) . . ?
C7 C6 C12 122.4(6) . . ?
C5 C6 C12 120.9(5) . . ?
C8 C7 C6 123.4(6) . . ?
C8 C7 H7 118.3 . . ?
C6 C7 H7 118.3 . . ?
C7 C8 C9 118.2(7) . . ?
C7 C8 C11 121.4(7) . . ?
C9 C8 C11 120.3(7) . . ?
C10 C9 C8 121.6(7) . . ?
C10 C9 H9 119.2 . . ?
C8 C9 H9 119.2 . . ?
C9 C10 C5 118.2(6) . . ?
C9 C10 C27 122.1(6) . . ?
C5 C10 C27 119.2(5) . . ?
C8 C11 H11A 109.5 . . ?
C8 C11 H11B 109.5 . . ?
H11A C11 H11B 109.5 . . ?
C8 C11 H11C 109.5 . . ?
H11A C11 H11C 109.5 . . ?
H11B C11 H11C 109.5 . . ?
C19 C12 C6 110.9(5) . . ?
C19 C12 C13 113.5(5) . . ?
C6 C12 C13 116.4(6) . . ?
C19 C12 H12 104.9 . . ?
C6 C12 H12 104.9 . . ?
C13 C12 H12 104.9 . . ?
C14 C13 C18 118.5(7) . . ?
C14 C13 C12 122.3(7) . . ?
C18 C13 C12 119.2(6) . . ?
C13 C14 C15 120.3(8) . . ?
C13 C14 C25 119.5(8) . . ?
C15 C14 C25 120.3(8) . . ?
C16 C15 C14 118.4(9) . . ?
C16 C15 H15 120.8 . . ?
C14 C15 H15 120.8 . . ?
C17 C16 C15 122.9(10) . . ?
C17 C16 H16 118.6 . . ?
C15 C16 H16 118.6 . . ?
C16 C17 C18 118.6(9) . . ?
C16 C17 H17 120.7 . . ?
C18 C17 H17 120.7 . . ?
C13 C18 C17 121.2(8) . . ?
C13 C18 H18 119.4 . . ?
C17 C18 H18 119.4 . . ?
C24 C19 C20 117.7(8) . . ?
C24 C19 C12 114.3(7) . . ?
C20 C19 C12 128.0(8) . . ?
C21 C20 C19 122.8(11) . . ?
C21 C20 C26 112.4(10) . . ?
C19 C20 C26 124.8(8) . . ?
C22 C21 C20 117.0(12) . . ?
C22 C21 H21 121.5 . . ?
C20 C21 H21 121.5 . . ?
C21 C22 C23 125.2(13) . . ?
C21 C22 H22 117.4 . . ?
C23 C22 H22 117.4 . . ?
C22 C23 C24 114.7(13) . . ?
C22 C23 H23 122.7 . . ?
C24 C23 H23 122.7 . . ?
C19 C24 C23 122.6(11) . . ?
C19 C24 H24 118.7 . . ?
C23 C24 H24 118.7 . . ?
C14 C25 C26 111.0(8) . . ?
C14 C25 H25A 109.4 . . ?
C26 C25 H25A 109.4 . . ?
C14 C25 H25B 109.4 . . ?
C26 C25 H25B 109.4 . . ?
H25A C25 H25B 108.0 . . ?
C20 C26 C25 122.0(7) . . ?
C20 C26 H26A 106.8 . . ?
C25 C26 H26A 106.8 . . ?
C20 C26 H26B 106.8 . . ?
C25 C26 H26B 106.8 . . ?
H26A C26 H26B 106.7 . . ?
C28 C27 C34 113.1(5) . . ?
C28 C27 C10 118.2(6) . . ?
C34 C27 C10 111.3(5) . . ?
C28 C27 H27 104.2 . . ?
C34 C27 H27 104.2 . . ?
C10 C27 H27 104.2 . . ?
C29 C28 C33 117.2(7) . . ?
C29 C28 C27 122.9(6) . . ?
C33 C28 C27 119.9(6) . . ?
C30 C29 C28 118.8(8) . . ?
C30 C29 C40 121.0(8) . . ?
C28 C29 C40 119.9(8) . . ?
C31 C30 C29 123.1(9) . . ?
C31 C30 H30 118.5 . . ?
C29 C30 H30 118.5 . . ?
C30 C31 C32 119.8(9) . . ?
C30 C31 H31 120.1 . . ?
C32 C31 H31 120.1 . . ?
C31 C32 C33 119.1(9) . . ?
C31 C32 H32 120.5 . . ?
C33 C32 H32 120.5 . . ?
C32 C33 C28 122.1(8) . . ?
C32 C33 H33 118.9 . . ?
C28 C33 H33 118.9 . . ?
C39 C34 C35 117.6(7) . . ?
C39 C34 C27 117.6(6) . . ?
C35 C34 C27 124.8(7) . . ?
C36 C35 C34 118.7(9) . . ?
C36 C35 C41 114.6(9) . . ?
C34 C35 C41 126.6(7) . . ?
C37 C36 C35 120.9(10) . . ?
C37 C36 H36 119.5 . . ?
C35 C36 H36 119.5 . . ?
C38 C37 C36 120.3(10) . . ?
C38 C37 H37 119.9 . . ?
C36 C37 H37 119.9 . . ?
C37 C38 C39 118.6(12) . . ?
C37 C38 H38 120.7 . . ?
C39 C38 H38 120.7 . . ?
C34 C39 C38 123.7(10) . . ?
C34 C39 H39 118.1 . . ?
C38 C39 H39 118.1 . . ?
C29 C40 C41 113.7(7) . . ?
C29 C40 H40A 108.8 . . ?
C41 C40 H40A 108.8 . . ?
C29 C40 H40B 108.8 . . ?
C41 C40 H40B 108.8 . . ?
H40A C40 H40B 107.7 . . ?
C35 C41 C40 120.9(8) . . ?
C35 C41 H41A 107.1 . . ?
C40 C41 H41A 107.1 . . ?
C35 C41 H41B 107.1 . . ?
C40 C41 H41B 107.1 . . ?
H41A C41 H41B 106.8 . . ?
C47 C42 C43 119.2(7) . . ?
C47 C42 N2 120.1(7) . . ?
C43 C42 N2 120.6(7) . . ?
C44 C43 C42 117.7(9) . . ?
C44 C43 H43 121.1 . . ?
C42 C43 H43 121.1 . . ?
C45 C44 C43 124.8(11) . . ?
C45 C44 H44 117.6 . . ?
C43 C44 H44 117.6 . . ?
C44 C45 C46 118.4(10) . . ?
C44 C45 H45 120.8 . . ?
C46 C45 H45 120.8 . . ?
C45 C46 C47 118.9(12) . . ?
C45 C46 H46 120.6 . . ?
C47 C46 H46 120.6 . . ?
C42 C47 C46 120.9(11) . . ?
C42 C47 H47 119.5 . . ?
C46 C47 H47 119.5 . . ?
Pd1 C48 H48A 109.5 . . ?
Pd1 C48 H48B 109.5 . . ?
Pd1 C48 H48C 109.5 . . ?
Pd1 C48' H48D 109.5 . . ?
Pd1 C48' H48E 109.5 . . ?
H48D C48' H48E 109.5 . . ?
Pd1 C48' H48F 109.5 . . ?
H48D C48' H48F 109.5 . . ?
H48E C48' H48F 109.5 . . ?

loop_
_geom_bond_atom_site_label_1
_geom_bond_atom_site_label_2
_geom_bond_distance
_geom_bond_site_symmetry_2
_geom_bond_publ_flag
Pd1 N2 2.051(6) . ?
Pd1 N1 2.079(5) . ?
Pd1 C48 2.090(17) . ?
Pd1 C48' 2.21(3) . ?
Pd1 Cl1 2.229(6) . ?
Pd1 Cl1' 2.278(6) . ?
N1 C2 1.289(8) . ?
N1 C5 1.421(7) . ?
N2 C3 1.291(8) . ?
N2 C42 1.409(8) . ?
C1 C2 1.498(9) . ?
C1 H1A 0.9600 . ?
C1 H1B 0.9600 . ?
C1 H1C 0.9600 . ?
C2 C3 1.480(9) . ?
C3 C4 1.499(9) . ?
C4 H4A 0.9600 . ?
C4 H4B 0.9600 . ?
C4 H4C 0.9600 . ?
C5 C10 1.395(8) . ?
C5 C6 1.403(8) . ?
C6 C7 1.387(9) . ?
C6 C12 1.525(9) . ?
C7 C8 1.370(10) . ?
C7 H7 0.9300 . ?
C8 C9 1.390(10) . ?
C8 C11 1.483(10) . ?
C9 C10 1.379(9) . ?
C9 H9 0.9300 . ?
C10 C27 1.555(8) . ?
C11 H11A 0.9600 . ?
C11 H11B 0.9600 . ?
C11 H11C 0.9600 . ?
C12 C19 1.477(9) . ?
C12 C13 1.542(10) . ?
C12 H12 0.9800 . ?
C13 C14 1.378(10) . ?
C13 C18 1.384(10) . ?
C14 C15 1.411(13) . ?
C14 C25 1.507(12) . ?
C15 C16 1.357(14) . ?
C15 H15 0.9300 . ?
C16 C17 1.349(14) . ?
C16 H16 0.9300 . ?
C17 C18 1.387(11) . ?
C17 H17 0.9300 . ?
C18 H18 0.9300 . ?
C19 C24 1.374(12) . ?
C19 C20 1.394(11) . ?
C20 C21 1.369(13) . ?
C20 C26 1.477(13) . ?
C21 C22 1.359(18) . ?
C21 H21 0.9300 . ?
C22 C23 1.393(17) . ?
C22 H22 0.9300 . ?
C23 C24 1.418(14) . ?
C23 H23 0.9300 . ?
C24 H24 0.9300 . ?
C25 C26 1.524(14) . ?
C25 H25A 0.9700 . ?
C25 H25B 0.9700 . ?
C26 H26A 0.9700 . ?
C26 H26B 0.9700 . ?
C27 C28 1.489(9) . ?
C27 C34 1.537(9) . ?
C27 H27 0.9800 . ?
C28 C29 1.380(9) . ?
C28 C33 1.394(10) . ?
C29 C30 1.378(12) . ?
C29 C40 1.474(11) . ?
C30 C31 1.335(13) . ?
C30 H30 0.9300 . ?
C31 C32 1.347(12) . ?
C31 H31 0.9300 . ?
C32 C33 1.376(11) . ?
C32 H32 0.9300 . ?
C33 H33 0.9300 . ?
C34 C39 1.350(10) . ?
C34 C35 1.387(10) . ?
C35 C36 1.372(11) . ?
C35 C41 1.513(12) . ?
C36 C37 1.371(15) . ?
C36 H36 0.9300 . ?
C37 C38 1.330(16) . ?
C37 H37 0.9300 . ?
C38 C39 1.357(12) . ?
C38 H38 0.9300 . ?
C39 H39 0.9300 . ?
C40 C41 1.526(12) . ?
C40 H40A 0.9700 . ?
C40 H40B 0.9700 . ?
C41 H41A 0.9700 . ?
C41 H41B 0.9700 . ?
C42 C47 1.359(10) . ?
C42 C43 1.368(10) . ?
C43 C44 1.354(12) . ?
C43 H43 0.9300 . ?
C44 C45 1.311(16) . ?
C44 H44 0.9300 . ?
C45 C46 1.371(18) . ?
C45 H45 0.9300 . ?
C46 C47 1.381(13) . ?
C46 H46 0.9300 . ?
C47 H47 0.9300 . ?
C48 H48A 0.9600 . ?
C48 H48B 0.9600 . ?
C48 H48C 0.9600 . ?
C48' H48D 0.9600 . ?
C48' H48E 0.9600 . ?
C48' H48F 0.9600 . ?

loop_
_platon_squeeze_void_nr
_platon_squeeze_void_average_x
_platon_squeeze_void_average_y
_platon_squeeze_void_average_z
_platon_squeeze_void_volume
_platon_squeeze_void_count_electrons
1 0.036 -0.250 0.000 527.7 46.0
2 0.167 0.250 0.500 527.8 44.2
